data_7220727
loop_
_publ_author_name
'Zhang, Li'
'Zheng, Jia-Dan'
'Chen, Yi-Ting'
'Zheng, Sheng-Run'
'Fan, Jun'
'Zhang, Wei-Guang'

_publ_section_title
;
 Syntheses, structures, and properties of nine d10or p-block coordination
 polymers based on a ligand containing both terpyridyl and sulfo groups
;
_journal_issue 29
_journal_name_full CrystEngComm
_journal_page_first 5538
_journal_paper_doi 10.1039/C5CE00767D
_journal_volume 17
_journal_year 2015
_chemical_formula_sum 'C21 H17 Cd N3 O8 S2'
_chemical_formula_weight 615.90
_chemical_name_systematic
; 
 ? 
;
_space_group_IT_number 2
_symmetry_cell_setting triclinic
_symmetry_space_group_name_Hall '-P 1'
_symmetry_space_group_name_H-M 'P -1'
_atom_sites_solution_hydrogens geom
_atom_sites_solution_primary direct
_atom_sites_solution_secondary difmap
_audit_creation_method SHELXL-97
_audit_update_record
;
2015-05-28 deposited with the CCDC.
2015-06-09 downloaded from the CCDC.
;
_cell_angle_alpha 101.262(2)
_cell_angle_beta 103.547(2)
_cell_angle_gamma 96.798(2)
_cell_formula_units_Z 2
_cell_length_a 8.2928(16)
_cell_length_b 11.423(2)
_cell_length_c 12.436(2)
_cell_measurement_reflns_used 2436
_cell_measurement_temperature 298(2)
_cell_measurement_theta_max 27.42
_cell_measurement_theta_min 2.22
_cell_volume 1106.5(3)
_computing_cell_refinement 'Bruker SAINT'
_computing_data_collection 'Bruker APEX2'
_computing_data_reduction 'Bruker SAINT'
_computing_molecular_graphics 'Bruker SHELXTL'
_computing_publication_material 'Bruker SHELXTL'
_computing_structure_refinement 'SHELXL-97 (Sheldrick, 2008)'
_computing_structure_solution 'SHELXS-97 (Sheldrick, 2008)'
_diffrn_ambient_temperature 298(2)
_diffrn_measured_fraction_theta_full 0.974
_diffrn_measured_fraction_theta_max 0.974
_diffrn_measurement_device_type 'Bruker APEX-II CCD'
_diffrn_measurement_method '\f and \w scans'
_diffrn_radiation_monochromator graphite
_diffrn_radiation_source 'fine-focus sealed tube'
_diffrn_radiation_type MoK\a
_diffrn_radiation_wavelength 0.71073
_diffrn_reflns_av_R_equivalents 0.0247
_diffrn_reflns_av_sigmaI/netI 0.0528
_diffrn_reflns_limit_h_max 10
_diffrn_reflns_limit_h_min -10
_diffrn_reflns_limit_k_max 14
_diffrn_reflns_limit_k_min -13
_diffrn_reflns_limit_l_max 15
_diffrn_reflns_limit_l_min -10
_diffrn_reflns_number 6113
_diffrn_reflns_theta_full 26.00
_diffrn_reflns_theta_max 26.00
_diffrn_reflns_theta_min 1.85
_exptl_absorpt_coefficient_mu 1.232
_exptl_absorpt_correction_T_max 0.7088
_exptl_absorpt_correction_T_min 0.6386
_exptl_absorpt_correction_type multi-scan
_exptl_crystal_colour 'pale yellow'
_exptl_crystal_density_diffrn 1.849
_exptl_crystal_density_method 'not measured'
_exptl_crystal_description block
_exptl_crystal_F_000 616
_exptl_crystal_size_max 0.40
_exptl_crystal_size_mid 0.33
_exptl_crystal_size_min 0.30
_refine_diff_density_max 0.433
_refine_diff_density_min -0.546
_refine_diff_density_rms 0.098
_refine_ls_extinction_method none
_refine_ls_goodness_of_fit_ref 1.067
_refine_ls_hydrogen_treatment constr
_refine_ls_matrix_type full
_refine_ls_number_parameters 316
_refine_ls_number_reflns 4245
_refine_ls_number_restraints 0
_refine_ls_restrained_S_all 1.067
_refine_ls_R_factor_all 0.0436
_refine_ls_R_factor_gt 0.0364
_refine_ls_shift/su_max 0.000
_refine_ls_shift/su_mean 0.000
_refine_ls_structure_factor_coef Fsqd
_refine_ls_weighting_details 'calc w=1/[\s^2^(Fo^2^)+(0.0332P)^2^+0.6903P] where P=(Fo^2^+2Fc^2^)/3'
_refine_ls_weighting_scheme calc
_refine_ls_wR_factor_gt 0.0837
_refine_ls_wR_factor_ref 0.0883
_reflns_number_gt 3654
_reflns_number_total 4245
_reflns_threshold_expression >2sigma(I)
_cod_data_source_file c5ce00767d2.cif
_cod_data_source_block Cd
_cod_depositor_comments
;
The following automatic conversions were performed:

'_symmetry_cell_setting' value 'Triclinic' changed to 'triclinic'
according to
/usr/data/users/saulius/crontab/automatic-downloads/rss-feeds/RSC/lib/dictionaries/cif_core.dic
dictionary named 'cif_core.dic' version 2.4.2 from 2011-04-26.

Automatic conversion script
Id: cif_fix_values 3271 2015-04-21 07:52:19Z andrius 

 Adding full bibliography for 7220726--7220734.cif.
;
_cod_original_sg_symbol_H-M 'P-1   '
_cod_database_code 7220727

loop_
_symmetry_equiv_pos_as_xyz
'x, y, z'
'-x, -y, -z'

loop_
_atom_site_label
_atom_site_type_symbol
_atom_site_fract_x
_atom_site_fract_y
_atom_site_fract_z
_atom_site_U_iso_or_equiv
_atom_site_adp_type
_atom_site_occupancy
_atom_site_symmetry_multiplicity
_atom_site_calc_flag
_atom_site_refinement_flags
Cd1 Cd 0.23473(3) -0.19539(2) 0.08956(2) 0.02432(10) Uani 1 1 d .
S1 S 0.45666(11) 0.09474(8) 0.27144(8) 0.0222(2) Uani 1 1 d .
S2 S 0.92389(12) -0.16858(8) 0.18761(9) 0.0297(2) Uani 1 1 d .
O1 O 0.4205(3) 0.1655(2) 0.3685(2) 0.0347(7) Uani 1 1 d .
O1W O 0.4598(4) -0.2357(3) 0.0000(3) 0.0413(7) Uani 1 1 d .
H1WA H 0.5426 -0.2640 0.0338 0.062 Uiso 1 1 d R
H1WB H 0.4717 -0.2323 -0.0654 0.062 Uiso 1 1 d R
O2 O 0.4276(3) 0.1486(2) 0.1726(2) 0.0342(7) Uani 1 1 d .
O2W O 0.2492(4) -0.0420(3) -0.0112(3) 0.0453(8) Uani 1 1 d .
H2WA H 0.3262 0.0109 0.0373 0.068 Uiso 1 1 d R
H2WB H 0.1763 -0.0048 -0.0438 0.068 Uiso 1 1 d R
O3 O 0.3713(3) -0.0314(2) 0.2402(2) 0.0265(6) Uani 1 1 d .
O4 O 1.0625(4) -0.2110(3) 0.2526(3) 0.0471(9) Uani 1 1 d .
O5 O 0.7696(3) -0.2554(2) 0.1432(3) 0.0456(8) Uani 1 1 d .
O6 O 0.9771(4) -0.1195(3) 0.0979(3) 0.0440(8) Uani 1 1 d .
N1 N 1.0623(4) 0.6746(3) 0.9246(3) 0.0307(8) Uani 1 1 d .
N2 N 0.7404(4) 0.5399(2) 0.5133(3) 0.0222(6) Uani 1 1 d .
N3 N 0.3790(4) 0.6890(3) 0.1999(3) 0.0267(7) Uani 1 1 d .
C3 C 0.9416(5) 0.7140(4) 0.8556(3) 0.0348(10) Uani 1 1 d .
H3A H 0.9095 0.7866 0.8840 0.042 Uiso 1 1 calc R
C4 C 0.8623(5) 0.6533(3) 0.7456(3) 0.0303(9) Uani 1 1 d .
H4A H 0.7797 0.6853 0.7015 0.036 Uiso 1 1 calc R
C5 C 0.9057(4) 0.5443(3) 0.7003(3) 0.0215(7) Uani 1 1 d .
C2 C 1.0999(6) 0.5682(4) 0.8808(4) 0.0415(11) Uani 1 1 d .
H2A H 1.1807 0.5372 0.9274 0.050 Uiso 1 1 calc R
C6 C 0.8301(4) 0.4789(3) 0.5798(3) 0.0195(7) Uani 1 1 d .
C7 C 0.8517(4) 0.3600(3) 0.5397(3) 0.0242(8) Uani 1 1 d .
H7A H 0.9143 0.3198 0.5885 0.029 Uiso 1 1 calc R
C8 C 0.7787(4) 0.3029(3) 0.4269(3) 0.0197(7) Uani 1 1 d .
C9 C 0.6874(4) 0.3676(3) 0.3579(3) 0.0233(8) Uani 1 1 d .
H9A H 0.6381 0.3325 0.2813 0.028 Uiso 1 1 calc R
C10 C 0.6701(4) 0.4853(3) 0.4040(3) 0.0206(7) Uani 1 1 d .
C11 C 0.5706(4) 0.5562(3) 0.3328(3) 0.0225(8) Uani 1 1 d .
C15 C 0.5094(6) 0.5151(4) 0.2154(3) 0.0361(10) Uani 1 1 d .
H15A H 0.5297 0.4413 0.1790 0.043 Uiso 1 1 calc R
C14 C 0.4192(5) 0.5842(4) 0.1540(4) 0.0380(10) Uani 1 1 d .
H14A H 0.3836 0.5565 0.0754 0.046 Uiso 1 1 calc R
C13 C 0.4351(5) 0.7274(3) 0.3132(3) 0.0305(9) Uani 1 1 d .
H13A H 0.4076 0.7994 0.3476 0.037 Uiso 1 1 calc R
C12 C 0.5312(5) 0.6661(3) 0.3808(3) 0.0275(8) Uani 1 1 d .
H12A H 0.5700 0.6979 0.4588 0.033 Uiso 1 1 calc R
C16 C 0.8056(4) 0.1786(3) 0.3794(3) 0.0214(7) Uani 1 1 d .
C21 C 0.9696(5) 0.1553(3) 0.4008(3) 0.0284(9) Uani 1 1 d .
H21A H 1.0556 0.2140 0.4513 0.034 Uiso 1 1 calc R
C20 C 1.0088(5) 0.0473(3) 0.3492(4) 0.0300(9) Uani 1 1 d .
H20A H 1.1195 0.0339 0.3647 0.036 Uiso 1 1 calc R
C19 C 0.8803(4) -0.0407(3) 0.2740(3) 0.0234(8) Uani 1 1 d .
C18 C 0.7160(4) -0.0224(3) 0.2569(3) 0.0233(8) Uani 1 1 d .
H18A H 0.6298 -0.0839 0.2107 0.028 Uiso 1 1 calc R
C17 C 0.6771(4) 0.0856(3) 0.3071(3) 0.0207(7) Uani 1 1 d .
C1 C 1.0282(5) 0.5018(3) 0.7726(3) 0.0349(10) Uani 1 1 d .
H1A H 1.0609 0.4284 0.7474 0.042 Uiso 1 1 calc R

loop_
_atom_site_aniso_label
_atom_site_aniso_U_11
_atom_site_aniso_U_22
_atom_site_aniso_U_33
_atom_site_aniso_U_23
_atom_site_aniso_U_13
_atom_site_aniso_U_12
Cd1 0.02561(16) 0.02251(15) 0.02075(16) 0.00097(11) -0.00004(11) 0.00733(11)
S1 0.0198(4) 0.0190(4) 0.0245(5) -0.0006(4) 0.0027(4) 0.0058(3)
S2 0.0248(5) 0.0227(5) 0.0377(6) -0.0033(4) 0.0065(4) 0.0095(4)
O1 0.0299(15) 0.0321(15) 0.0355(17) -0.0085(13) 0.0085(13) 0.0073(12)
O1W 0.0378(16) 0.0556(19) 0.0329(17) 0.0139(15) 0.0103(14) 0.0098(14)
O2 0.0315(15) 0.0328(15) 0.0361(17) 0.0126(13) 0.0014(13) 0.0042(12)
O2W 0.057(2) 0.0376(17) 0.0380(18) 0.0133(14) 0.0038(15) 0.0070(14)
O3 0.0242(13) 0.0212(13) 0.0294(15) 0.0006(11) 0.0035(11) 0.0020(10)
O4 0.0317(16) 0.0301(15) 0.073(2) 0.0052(15) 0.0010(16) 0.0178(12)
O5 0.0271(15) 0.0275(15) 0.071(2) -0.0116(15) 0.0095(15) 0.0059(12)
O6 0.0518(19) 0.0492(18) 0.0339(17) 0.0012(15) 0.0211(15) 0.0143(15)
N1 0.0327(18) 0.0271(17) 0.0241(18) -0.0030(14) -0.0025(15) 0.0079(14)
N2 0.0258(16) 0.0178(14) 0.0197(16) 0.0012(12) 0.0007(13) 0.0066(12)
N3 0.0306(17) 0.0277(17) 0.0220(17) 0.0079(14) 0.0026(14) 0.0110(13)
C3 0.040(2) 0.031(2) 0.026(2) -0.0045(17) -0.0023(19) 0.0153(18)
C4 0.032(2) 0.028(2) 0.027(2) 0.0011(17) -0.0005(17) 0.0150(17)
C5 0.0231(18) 0.0180(17) 0.0187(18) 0.0006(14) 0.0005(15) 0.0015(14)
C2 0.047(3) 0.034(2) 0.029(2) -0.0005(19) -0.015(2) 0.019(2)
C6 0.0183(16) 0.0177(17) 0.0185(18) 0.0008(14) 0.0007(14) 0.0012(13)
C7 0.0251(18) 0.0225(18) 0.023(2) 0.0065(15) -0.0005(16) 0.0081(15)
C8 0.0225(17) 0.0159(16) 0.0189(18) 0.0028(14) 0.0041(15) 0.0012(13)
C9 0.0286(19) 0.0199(17) 0.0152(18) -0.0005(14) -0.0022(15) 0.0037(14)
C10 0.0234(18) 0.0190(17) 0.0168(18) 0.0035(14) 0.0008(15) 0.0041(14)
C11 0.0246(18) 0.0203(17) 0.0204(19) 0.0051(15) -0.0004(15) 0.0068(14)
C15 0.055(3) 0.026(2) 0.021(2) -0.0030(17) -0.0015(19) 0.0198(19)
C14 0.046(3) 0.040(2) 0.021(2) 0.0015(18) -0.0072(19) 0.018(2)
C13 0.039(2) 0.026(2) 0.030(2) 0.0060(17) 0.0100(18) 0.0166(17)
C12 0.040(2) 0.0237(19) 0.0167(19) 0.0017(15) 0.0035(17) 0.0124(16)
C16 0.0263(18) 0.0163(17) 0.0189(18) 0.0020(14) 0.0030(15) 0.0022(14)
C21 0.0237(19) 0.0220(19) 0.030(2) -0.0028(16) -0.0028(17) 0.0002(15)
C20 0.0207(18) 0.030(2) 0.037(2) 0.0031(18) 0.0039(17) 0.0091(16)
C19 0.0252(18) 0.0195(17) 0.025(2) 0.0027(15) 0.0047(16) 0.0100(14)
C18 0.0226(18) 0.0209(18) 0.0232(19) -0.0014(15) 0.0056(15) 0.0029(14)
C17 0.0203(17) 0.0200(17) 0.0216(19) 0.0031(15) 0.0057(15) 0.0055(14)
C1 0.045(2) 0.0216(19) 0.029(2) -0.0021(17) -0.0072(19) 0.0180(17)

loop_
_atom_type_symbol
_atom_type_description
_atom_type_scat_dispersion_real
_atom_type_scat_dispersion_imag
_atom_type_scat_source
C C 0.0033 0.0016 'International Tables Vol C Tables 4.2.6.8 and 6.1.1.4'
H H 0.0000 0.0000 'International Tables Vol C Tables 4.2.6.8 and 6.1.1.4'
Cd Cd -0.8075 1.2024 'International Tables Vol C Tables 4.2.6.8 and 6.1.1.4'
N N 0.0061 0.0033 'International Tables Vol C Tables 4.2.6.8 and 6.1.1.4'
O O 0.0106 0.0060 'International Tables Vol C Tables 4.2.6.8 and 6.1.1.4'
S S 0.1246 0.1234 'International Tables Vol C Tables 4.2.6.8 and 6.1.1.4'

loop_
_geom_angle_atom_site_label_1
_geom_angle_atom_site_label_2
_geom_angle_atom_site_label_3
_geom_angle
_geom_angle_site_symmetry_1
_geom_angle_site_symmetry_3
N3 Cd1 N1 108.12(11) 1_545 1_444
N3 Cd1 O3 85.16(10) 1_545 .
N1 Cd1 O3 166.48(10) 1_444 .
N3 Cd1 O2W 147.53(11) 1_545 .
N1 Cd1 O2W 89.04(11) 1_444 .
O3 Cd1 O2W 80.50(10) . .
N3 Cd1 O6 129.57(11) 1_545 1_455
N1 Cd1 O6 82.71(11) 1_444 1_455
O3 Cd1 O6 86.85(9) . 1_455
O2W Cd1 O6 78.71(11) . 1_455
N3 Cd1 O1W 77.50(11) 1_545 .
N1 Cd1 O1W 84.24(11) 1_444 .
O3 Cd1 O1W 101.55(9) . .
O2W Cd1 O1W 77.08(11) . .
O6 Cd1 O1W 152.60(11) 1_455 .
O1 S1 O2 113.61(17) . .
O1 S1 O3 113.43(17) . .
O2 S1 O3 110.61(16) . .
O1 S1 C17 108.27(16) . .
O2 S1 C17 105.75(16) . .
O3 S1 C17 104.42(15) . .
O4 S2 O5 115.14(18) . .
O4 S2 O6 109.2(2) . .
O5 S2 O6 112.2(2) . .
O4 S2 C19 109.01(18) . .
O5 S2 C19 107.36(17) . .
O6 S2 C19 103.26(17) . .
Cd1 O1W H1WA 120.0 . .
Cd1 O1W H1WB 132.1 . .
H1WA O1W H1WB 107.7 . .
Cd1 O2W H2WA 100.0 . .
Cd1 O2W H2WB 133.4 . .
H2WA O2W H2WB 107.7 . .
S1 O3 Cd1 145.07(17) . .
S2 O6 Cd1 104.09(16) . 1_655
C2 N1 C3 115.6(3) . .
C2 N1 Cd1 122.1(3) . 1_666
C3 N1 Cd1 120.7(2) . 1_666
C6 N2 C10 118.5(3) . .
C14 N3 C13 116.3(3) . .
C14 N3 Cd1 122.1(3) . 1_565
C13 N3 Cd1 121.5(2) . 1_565
N1 C3 C4 123.8(4) . .
N1 C3 H3A 118.1 . .
C4 C3 H3A 118.1 . .
C3 C4 C5 119.9(3) . .
C3 C4 H4A 120.1 . .
C5 C4 H4A 120.1 . .
C1 C5 C4 116.4(3) . .
C1 C5 C6 121.8(3) . .
C4 C5 C6 121.8(3) . .
N1 C2 C1 124.7(4) . .
N1 C2 H2A 117.7 . .
C1 C2 H2A 117.7 . .
N2 C6 C7 122.5(3) . .
N2 C6 C5 116.1(3) . .
C7 C6 C5 121.4(3) . .
C8 C7 C6 119.2(3) . .
C8 C7 H7A 120.4 . .
C6 C7 H7A 120.4 . .
C7 C8 C9 117.9(3) . .
C7 C8 C16 121.0(3) . .
C9 C8 C16 121.1(3) . .
C8 C9 C10 119.7(3) . .
C8 C9 H9A 120.2 . .
C10 C9 H9A 120.2 . .
N2 C10 C9 122.2(3) . .
N2 C10 C11 116.8(3) . .
C9 C10 C11 121.0(3) . .
C12 C11 C15 116.5(3) . .
C12 C11 C10 121.5(3) . .
C15 C11 C10 122.0(3) . .
C14 C15 C11 119.5(4) . .
C14 C15 H15A 120.2 . .
C11 C15 H15A 120.2 . .
N3 C14 C15 124.2(4) . .
N3 C14 H14A 117.9 . .
C15 C14 H14A 117.9 . .
N3 C13 C12 123.4(3) . .
N3 C13 H13A 118.3 . .
C12 C13 H13A 118.3 . .
C13 C12 C11 120.0(3) . .
C13 C12 H12A 120.0 . .
C11 C12 H12A 120.0 . .
C21 C16 C17 117.6(3) . .
C21 C16 C8 118.1(3) . .
C17 C16 C8 124.1(3) . .
C20 C21 C16 122.0(3) . .
C20 C21 H21A 119.0 . .
C16 C21 H21A 119.0 . .
C21 C20 C19 119.0(3) . .
C21 C20 H20A 120.5 . .
C19 C20 H20A 120.5 . .
C18 C19 C20 119.8(3) . .
C18 C19 S2 118.4(3) . .
C20 C19 S2 121.4(3) . .
C17 C18 C19 121.1(3) . .
C17 C18 H18A 119.5 . .
C19 C18 H18A 119.5 . .
C18 C17 C16 120.2(3) . .
C18 C17 S1 114.8(3) . .
C16 C17 S1 125.0(3) . .
C2 C1 C5 119.6(3) . .
C2 C1 H1A 120.2 . .
C5 C1 H1A 120.2 . .

loop_
_geom_bond_atom_site_label_1
_geom_bond_atom_site_label_2
_geom_bond_distance
_geom_bond_site_symmetry_2
Cd1 N3 2.317(3) 1_545
Cd1 N1 2.322(3) 1_444
Cd1 O3 2.331(2) .
Cd1 O2W 2.353(3) .
Cd1 O6 2.415(3) 1_455
Cd1 O1W 2.432(3) .
S1 O1 1.430(3) .
S1 O2 1.462(3) .
S1 O3 1.463(2) .
S1 C17 1.798(3) .
S2 O4 1.435(3) .
S2 O5 1.442(3) .
S2 O6 1.474(3) .
S2 C19 1.765(3) .
O1W H1WA 0.8500 .
O1W H1WB 0.8500 .
O2W H2WA 0.8500 .
O2W H2WB 0.8500 .
O6 Cd1 2.415(3) 1_655
N1 C2 1.334(5) .
N1 C3 1.340(5) .
N1 Cd1 2.322(3) 1_666
N2 C6 1.336(4) .
N2 C10 1.337(4) .
N3 C14 1.336(5) .
N3 C13 1.341(5) .
N3 Cd1 2.317(3) 1_565
C3 C4 1.373(5) .
C3 H3A 0.9300 .
C4 C5 1.387(5) .
C4 H4A 0.9300 .
C5 C1 1.391(5) .
C5 C6 1.486(5) .
C2 C1 1.364(5) .
C2 H2A 0.9300 .
C6 C7 1.401(5) .
C7 C8 1.382(5) .
C7 H7A 0.9300 .
C8 C9 1.390(5) .
C8 C16 1.492(4) .
C9 C10 1.393(5) .
C9 H9A 0.9300 .
C10 C11 1.488(5) .
C11 C12 1.391(5) .
C11 C15 1.392(5) .
C15 C14 1.369(5) .
C15 H15A 0.9300 .
C14 H14A 0.9300 .
C13 C12 1.372(5) .
C13 H13A 0.9300 .
C12 H12A 0.9300 .
C16 C21 1.391(5) .
C16 C17 1.408(5) .
C21 C20 1.387(5) .
C21 H21A 0.9300 .
C20 C19 1.390(5) .
C20 H20A 0.9300 .
C19 C18 1.376(5) .
C18 C17 1.380(5) .
C18 H18A 0.9300 .
C1 H1A 0.9300 .

loop_
_geom_torsion_atom_site_label_1
_geom_torsion_atom_site_label_2
_geom_torsion_atom_site_label_3
_geom_torsion_atom_site_label_4
_geom_torsion
_geom_torsion_site_symmetry_1
_geom_torsion_site_symmetry_4
O1 S1 O3 Cd1 142.0(2) . .
O2 S1 O3 Cd1 13.0(3) . .
C17 S1 O3 Cd1 -100.3(3) . .
N3 Cd1 O3 S1 139.7(3) 1_545 .
N1 Cd1 O3 S1 -50.8(6) 1_444 .
O2W Cd1 O3 S1 -11.1(3) . .
O6 Cd1 O3 S1 -90.2(3) 1_455 .
O1W Cd1 O3 S1 63.5(3) . .
O4 S2 O6 Cd1 15.4(2) . 1_655
O5 S2 O6 Cd1 -113.45(16) . 1_655
C19 S2 O6 Cd1 131.28(15) . 1_655
C2 N1 C3 C4 -1.9(7) . .
Cd1 N1 C3 C4 163.9(3) 1_666 .
N1 C3 C4 C5 0.4(7) . .
C3 C4 C5 C1 1.2(6) . .
C3 C4 C5 C6 -176.6(4) . .
C3 N1 C2 C1 2.0(7) . .
Cd1 N1 C2 C1 -163.7(4) 1_666 .
C10 N2 C6 C7 -0.6(5) . .
C10 N2 C6 C5 179.8(3) . .
C1 C5 C6 N2 -167.0(4) . .
C4 C5 C6 N2 10.7(5) . .
C1 C5 C6 C7 13.5(6) . .
C4 C5 C6 C7 -168.8(3) . .
N2 C6 C7 C8 0.4(5) . .
C5 C6 C7 C8 180.0(3) . .
C6 C7 C8 C9 0.4(5) . .
C6 C7 C8 C16 176.9(3) . .
C7 C8 C9 C10 -1.0(5) . .
C16 C8 C9 C10 -177.5(3) . .
C6 N2 C10 C9 0.0(5) . .
C6 N2 C10 C11 179.8(3) . .
C8 C9 C10 N2 0.8(6) . .
C8 C9 C10 C11 -178.9(3) . .
N2 C10 C11 C12 -9.5(5) . .
C9 C10 C11 C12 170.3(3) . .
N2 C10 C11 C15 171.8(4) . .
C9 C10 C11 C15 -8.4(6) . .
C12 C11 C15 C14 1.5(6) . .
C10 C11 C15 C14 -179.8(4) . .
C13 N3 C14 C15 1.2(6) . .
Cd1 N3 C14 C15 177.5(4) 1_565 .
C11 C15 C14 N3 -2.6(7) . .
C14 N3 C13 C12 1.1(6) . .
Cd1 N3 C13 C12 -175.2(3) 1_565 .
N3 C13 C12 C11 -2.0(6) . .
C15 C11 C12 C13 0.6(6) . .
C10 C11 C12 C13 -178.1(3) . .
C7 C8 C16 C21 -48.8(5) . .
C9 C8 C16 C21 127.6(4) . .
C7 C8 C16 C17 136.0(4) . .
C9 C8 C16 C17 -47.6(5) . .
C17 C16 C21 C20 3.2(6) . .
C8 C16 C21 C20 -172.2(4) . .
C16 C21 C20 C19 -0.3(6) . .
C21 C20 C19 C18 -3.7(6) . .
C21 C20 C19 S2 169.2(3) . .
O4 S2 C19 C18 -147.0(3) . .
O5 S2 C19 C18 -21.6(4) . .
O6 S2 C19 C18 97.0(3) . .
O4 S2 C19 C20 40.0(4) . .
O5 S2 C19 C20 165.3(3) . .
O6 S2 C19 C20 -76.0(4) . .
C20 C19 C18 C17 4.6(6) . .
S2 C19 C18 C17 -168.6(3) . .
C19 C18 C17 C16 -1.5(6) . .
C19 C18 C17 S1 178.1(3) . .
C21 C16 C17 C18 -2.4(5) . .
C8 C16 C17 C18 172.8(3) . .
C21 C16 C17 S1 178.1(3) . .
C8 C16 C17 S1 -6.7(5) . .
O1 S1 C17 C18 145.9(3) . .
O2 S1 C17 C18 -92.0(3) . .
O3 S1 C17 C18 24.8(3) . .
O1 S1 C17 C16 -34.6(4) . .
O2 S1 C17 C16 87.5(3) . .
O3 S1 C17 C16 -155.7(3) . .
N1 C2 C1 C5 -0.5(8) . .
C4 C5 C1 C2 -1.1(6) . .
C6 C5 C1 C2 176.7(4) . .
